data_7207120
loop_
_publ_author_name
'Liu, Chun-Sen'
'Guo, Wei'
'Carolina Sa\~nudo, E.'
'Chen, Min'
'Hu, Min'
'Du, Miao'
'Fang, Shao-Ming'

_publ_section_title
;
 In situ syntheses, crystal structures and magnetic properties of CuII and
 MnII coordination assemblies based on a novel heteroalicyclic
 dicarboxylate tecton and N-donor co-ligands
;
_journal_issue 1
_journal_name_full CrystEngComm
_journal_page_first 160
_journal_paper_doi 10.1039/c1ce06015e
_journal_volume 14
_journal_year 2012
_chemical_formula_sum 'C16 H14 Cu N2 O5 S2'
_chemical_formula_weight 441.95
_chemical_name_systematic
;
?
;
_space_group_IT_number 5
_symmetry_cell_setting monoclinic
_symmetry_space_group_name_Hall 'C 2y'
_symmetry_space_group_name_H-M 'C 1 2 1'
_atom_sites_solution_hydrogens geom
_atom_sites_solution_primary direct
_atom_sites_solution_secondary difmap
_audit_creation_method SHELXL-97
_cell_angle_alpha 90.00
_cell_angle_beta 110.94(3)
_cell_angle_gamma 90.00
_cell_formula_units_Z 4
_cell_length_a 15.308(3)
_cell_length_b 16.129(2)
_cell_length_c 7.999(2)
_cell_measurement_reflns_used 2281
_cell_measurement_temperature 294(2)
_cell_measurement_theta_max 26.3136
_cell_measurement_theta_min 3.1573
_cell_volume 1844.5(7)
_computing_cell_refinement
;
CrysAlisPro, Oxford Diffraction Ltd.,
Version 1.171.33.42 (release 29-05-2009 CrysAlis171 .NET)
(compiled May 29 2009,17:40:42)
;
_computing_data_collection
;
CrysAlisPro, Oxford Diffraction Ltd.,
Version 1.171.33.42 (release 29-05-2009 CrysAlis171 .NET)
(compiled May 29 2009,17:40:42)
;
_computing_data_reduction
;
CrysAlisPro, Oxford Diffraction Ltd.,
Version 1.171.33.42 (release 29-05-2009 CrysAlis171 .NET)
(compiled May 29 2009,17:40:42)
;
_computing_molecular_graphics 'Bruker SHELXTL'
_computing_publication_material 'Bruker SHELXTL'
_computing_structure_refinement 'SHELXL-97 (Sheldrick, 1997)'
_computing_structure_solution 'SHELXS-97 (Sheldrick, 1990)'
_diffrn_ambient_temperature 294(2)
_diffrn_detector_area_resol_mean 16.2542
_diffrn_measured_fraction_theta_full 0.997
_diffrn_measured_fraction_theta_max 0.997
_diffrn_measurement_device_type 'Xcalibur, Eos, Gemini'
_diffrn_measurement_method 'phi and omega scans'
_diffrn_radiation_monochromator graphite
_diffrn_radiation_source 'Enhance (Mo) X-ray Source'
_diffrn_radiation_type MoK\a
_diffrn_radiation_wavelength 0.71073
_diffrn_reflns_av_R_equivalents 0.0631
_diffrn_reflns_av_sigmaI/netI 0.0988
_diffrn_reflns_limit_h_max 18
_diffrn_reflns_limit_h_min -18
_diffrn_reflns_limit_k_max 19
_diffrn_reflns_limit_k_min -18
_diffrn_reflns_limit_l_max 9
_diffrn_reflns_limit_l_min -8
_diffrn_reflns_number 5547
_diffrn_reflns_theta_full 25.00
_diffrn_reflns_theta_max 25.00
_diffrn_reflns_theta_min 3.16
_diffrn_standards_decay_% 0
_diffrn_standards_interval_count 0
_diffrn_standards_interval_time 0
_diffrn_standards_number 0
_exptl_absorpt_coefficient_mu 1.440
_exptl_absorpt_correction_T_max 0.7715
_exptl_absorpt_correction_T_min 0.6886
_exptl_absorpt_correction_type multi-scan
_exptl_absorpt_process_details sadabs
_exptl_crystal_colour blue
_exptl_crystal_density_diffrn 1.592
_exptl_crystal_density_method 'not measured'
_exptl_crystal_description block
_exptl_crystal_F_000 900
_exptl_crystal_size_max 0.28
_exptl_crystal_size_mid 0.21
_exptl_crystal_size_min 0.19
_refine_diff_density_max 0.831
_refine_diff_density_min -0.471
_refine_diff_density_rms 0.086
_refine_ls_abs_structure_details 'Flack H D (1983), Acta Cryst. A39, 876-881'
_refine_ls_abs_structure_Flack 0.08(3)
_refine_ls_extinction_method none
_refine_ls_goodness_of_fit_ref 1.023
_refine_ls_hydrogen_treatment constr
_refine_ls_matrix_type full
_refine_ls_number_parameters 242
_refine_ls_number_reflns 3071
_refine_ls_number_restraints 15
_refine_ls_restrained_S_all 1.021
_refine_ls_R_factor_all 0.0845
_refine_ls_R_factor_gt 0.0585
_refine_ls_shift/su_max 0.000
_refine_ls_shift/su_mean 0.000
_refine_ls_structure_factor_coef Fsqd
_refine_ls_weighting_details 'calc w=1/[\s^2^(Fo^2^)+(0.0576P)^2^+0.0000P] where P=(Fo^2^+2Fc^2^)/3'
_refine_ls_weighting_scheme calc
_refine_ls_wR_factor_gt 0.1231
_refine_ls_wR_factor_ref 0.1292
_reflns_number_gt 2108
_reflns_number_total 3071
_reflns_threshold_expression i>2sigma(I)
_cod_data_source_file c1ce06015e.txt
_cod_data_source_block 2
_cod_depositor_comments
;
The following automatic conversions were performed:

'_symmetry_cell_setting' value 'Monoclinic' changed to 'monoclinic'
according to /home/saulius/struct/CIF-dictionaries/cif_core.dic
dictionary named 'cif_core.dic' version 2.4.1 from 2010-06-29.

Automatic conversion script
Id: cif_fix_values 1715 2011-07-08 13:25:40Z adriana 
;
_cod_original_cell_volume 1844.4(7)
_cod_original_sg_symbol_H-M C2
_cod_database_code 7207120

loop_
_symmetry_equiv_pos_as_xyz
'x, y, z'
'-x, y, -z'
'x+1/2, y+1/2, z'
'-x+1/2, y+1/2, -z'

loop_
_atom_site_label
_atom_site_type_symbol
_atom_site_fract_x
_atom_site_fract_y
_atom_site_fract_z
_atom_site_U_iso_or_equiv
_atom_site_adp_type
_atom_site_occupancy
_atom_site_symmetry_multiplicity
_atom_site_calc_flag
_atom_site_refinement_flags
_atom_site_disorder_assembly
_atom_site_disorder_group
C5 C 0.5804(11) 0.8003(7) 1.2607(14) 0.085(6) Uani 0.694(13) 1 d PD A 1
H5A H 0.5825 0.8604 1.2631 0.102 Uiso 0.694(13) 1 calc PR A 1
H5B H 0.5152 0.7836 1.2152 0.102 Uiso 0.694(13) 1 calc PR A 1
C6 C 0.6267(10) 0.7674(5) 1.4495(11) 0.065(5) Uani 0.694(13) 1 d PD A 1
H6A H 0.5999 0.7949 1.5278 0.078 Uiso 0.694(13) 1 calc PR A 1
H6B H 0.6929 0.7805 1.4915 0.078 Uiso 0.694(13) 1 calc PR A 1
C5' C 0.630(2) 0.8073(7) 1.314(2) 0.085(6) Uani 0.306(13) 1 d PD A 2
H5'1 H 0.6923 0.8089 1.4052 0.102 Uiso 0.306(13) 1 calc PR A 2
H5'2 H 0.6074 0.8638 1.2908 0.102 Uiso 0.306(13) 1 calc PR A 2
C6' C 0.5659(18) 0.7579(10) 1.385(3) 0.065(5) Uani 0.306(13) 1 d PD A 2
H6'1 H 0.5053 0.7519 1.2899 0.078 Uiso 0.306(13) 1 calc PR A 2
H6'2 H 0.5570 0.7881 1.4821 0.078 Uiso 0.306(13) 1 calc PR A 2
Cu1 Cu 0.74340(7) 0.58108(9) 0.75257(18) 0.0414(3) Uani 1 1 d . . .
C1 C 0.7487(6) 0.6360(5) 1.0971(15) 0.038(2) Uani 1 1 d . . .
C2 C 0.7247(6) 0.5412(6) 1.3857(15) 0.037(2) Uani 1 1 d . . .
C3 C 0.6879(5) 0.6685(6) 1.2001(12) 0.043(2) Uani 1 1 d . A .
C4 C 0.6801(5) 0.6245(6) 1.3356(12) 0.044(2) Uani 1 1 d . A .
C7 C 0.8230(5) 0.7479(5) 0.7990(13) 0.042(3) Uani 1 1 d . . .
H7A H 0.7711 0.7595 0.8298 0.050 Uiso 1 1 calc R . .
C8 C 0.8827(6) 0.8127(5) 0.7970(13) 0.041(3) Uani 1 1 d . . .
H8A H 0.8704 0.8665 0.8244 0.049 Uiso 1 1 calc R . .
C9 C 0.9616(5) 0.7955(5) 0.7529(12) 0.028(2) Uani 1 1 d . . .
C10 C 1.0268(5) 0.8649(5) 0.7523(13) 0.034(2) Uani 1 1 d . . .
C11 C 1.0089(5) 0.9460(5) 0.7767(13) 0.036(2) Uani 1 1 d . . .
H11A H 0.9541 0.9607 0.7942 0.043 Uiso 1 1 calc R . .
C12 C 1.0733(6) 1.0062(6) 0.7750(13) 0.048(3) Uani 1 1 d . . .
H12A H 1.0597 1.0614 0.7895 0.058 Uiso 1 1 calc R . .
C13 C 1.1715(6) 0.9115(6) 0.7360(14) 0.045(3) Uani 1 1 d . . .
H13A H 1.2283 0.8990 0.7240 0.054 Uiso 1 1 calc R . .
C14 C 1.1120(6) 0.8466(6) 0.7339(14) 0.048(3) Uani 1 1 d . . .
H14A H 1.1284 0.7921 0.7206 0.057 Uiso 1 1 calc R . .
C15 C 0.9729(6) 0.7142(6) 0.7142(15) 0.054(3) Uani 1 1 d . . .
H15A H 1.0243 0.6993 0.6847 0.065 Uiso 1 1 calc R . .
C16 C 0.9113(6) 0.6557(6) 0.7182(14) 0.050(3) Uani 1 1 d . . .
H16A H 0.9218 0.6015 0.6903 0.060 Uiso 1 1 calc R . .
N1 N 0.8365(4) 0.6708(5) 0.7594(11) 0.043(2) Uani 1 1 d . . .
N2 N 1.1528(4) 0.9888(4) 0.7537(10) 0.0337(18) Uani 1 1 d . . .
O1 O 0.7052(4) 0.6353(4) 0.9301(10) 0.0436(17) Uani 1 1 d . . .
O2 O 0.8323(4) 0.6256(4) 1.1765(9) 0.0576(19) Uani 1 1 d . . .
O3 O 0.7241(5) 0.4942(4) 1.2668(10) 0.069(2) Uani 1 1 d . . .
O4 O 0.7619(4) 0.5231(4) 1.5517(11) 0.0474(18) Uani 1 1 d . . .
O5 O 0.9022(6) 0.5066(5) 1.0027(12) 0.088(3) Uani 1 1 d . . .
H1W H 0.9152 0.5550 1.0465 0.106 Uiso 1 1 d R . .
H2W H 0.8620 0.5070 0.8969 0.106 Uiso 1 1 d R . .
S1 S 0.61249(16) 0.65712(16) 1.4620(4) 0.0528(7) Uani 1 1 d D . .
S2 S 0.63625(19) 0.76288(18) 1.1131(4) 0.0686(8) Uani 1 1 d D . .

loop_
_atom_site_aniso_label
_atom_site_aniso_U_11
_atom_site_aniso_U_22
_atom_site_aniso_U_33
_atom_site_aniso_U_23
_atom_site_aniso_U_13
_atom_site_aniso_U_12
C5 0.079(16) 0.113(11) 0.086(14) 0.010(10) 0.057(13) 0.036(10)
C6 0.077(11) 0.069(8) 0.038(10) -0.018(7) 0.007(9) 0.032(9)
C5' 0.079(16) 0.113(11) 0.086(14) 0.010(10) 0.057(13) 0.036(10)
C6' 0.077(11) 0.069(8) 0.038(10) -0.018(7) 0.007(9) 0.032(9)
Cu1 0.0470(6) 0.0378(4) 0.0527(6) -0.0045(5) 0.0340(5) -0.0167(5)
C1 0.043(5) 0.025(5) 0.058(7) 0.006(5) 0.033(5) -0.010(4)
C2 0.028(5) 0.053(6) 0.031(7) -0.016(5) 0.011(5) -0.014(4)
C3 0.037(5) 0.057(6) 0.043(6) -0.010(5) 0.023(5) -0.019(4)
C4 0.034(5) 0.067(6) 0.034(6) -0.012(5) 0.015(4) -0.023(4)
C7 0.039(5) 0.032(5) 0.070(8) -0.016(5) 0.037(5) -0.015(4)
C8 0.040(5) 0.029(5) 0.063(8) 0.000(5) 0.028(5) -0.005(4)
C9 0.024(4) 0.033(5) 0.027(6) 0.006(4) 0.009(4) -0.005(4)
C10 0.027(4) 0.038(5) 0.038(7) 0.006(5) 0.014(5) -0.013(4)
C11 0.023(4) 0.017(4) 0.069(8) 0.007(4) 0.019(4) -0.007(3)
C12 0.043(5) 0.043(6) 0.064(8) 0.016(6) 0.026(5) 0.009(4)
C13 0.032(5) 0.047(6) 0.067(8) 0.010(5) 0.032(5) -0.002(4)
C14 0.051(6) 0.042(6) 0.063(8) -0.008(5) 0.036(6) -0.017(5)
C15 0.033(5) 0.056(6) 0.092(10) -0.002(6) 0.046(6) -0.001(4)
C16 0.048(5) 0.034(6) 0.084(9) -0.010(6) 0.043(6) -0.021(4)
N1 0.037(4) 0.038(5) 0.067(6) 0.004(4) 0.033(4) -0.009(3)
N2 0.032(4) 0.034(4) 0.039(5) 0.001(4) 0.017(4) -0.011(3)
O1 0.055(4) 0.048(4) 0.040(5) -0.003(3) 0.030(4) -0.017(3)
O2 0.043(4) 0.084(5) 0.054(5) -0.012(3) 0.027(3) -0.006(3)
O3 0.096(6) 0.052(4) 0.068(6) -0.032(4) 0.038(5) -0.025(4)
O4 0.052(4) 0.043(4) 0.057(6) -0.014(3) 0.032(4) -0.014(3)
O5 0.134(7) 0.060(5) 0.088(7) -0.001(5) 0.061(5) -0.003(5)
S1 0.0472(12) 0.0711(18) 0.0522(18) -0.0086(14) 0.0325(13) -0.0043(12)
S2 0.0722(16) 0.0710(18) 0.078(2) 0.0072(15) 0.0451(16) 0.0085(14)

loop_
_atom_type_symbol
_atom_type_description
_atom_type_scat_dispersion_real
_atom_type_scat_dispersion_imag
_atom_type_scat_source
C C 0.0033 0.0016 'International Tables Vol C Tables 4.2.6.8 and 6.1.1.4'
H H 0.0000 0.0000 'International Tables Vol C Tables 4.2.6.8 and 6.1.1.4'
N N 0.0061 0.0033 'International Tables Vol C Tables 4.2.6.8 and 6.1.1.4'
O O 0.0106 0.0060 'International Tables Vol C Tables 4.2.6.8 and 6.1.1.4'
S S 0.1246 0.1234 'International Tables Vol C Tables 4.2.6.8 and 6.1.1.4'
Cu Cu 0.3201 1.2651 'International Tables Vol C Tables 4.2.6.8 and 6.1.1.4'

loop_
_geom_angle_atom_site_label_1
_geom_angle_atom_site_label_2
_geom_angle_atom_site_label_3
_geom_angle
_geom_angle_site_symmetry_1
_geom_angle_site_symmetry_3
C6 C5 S2 112.0(6) . .
C6 C5 H5A 109.2 . .
S2 C5 H5A 109.2 . .
C6 C5 H5B 109.2 . .
S2 C5 H5B 109.2 . .
H5A C5 H5B 107.9 . .
C5 C6 S1 112.2(6) . .
C5 C6 H6A 109.2 . .
S1 C6 H6A 109.2 . .
C5 C6 H6B 109.2 . .
S1 C6 H6B 109.2 . .
H6A C6 H6B 107.9 . .
C6' C5' S2 111.7(8) . .
C6' C5' H5'1 109.3 . .
S2 C5' H5'1 109.3 . .
C6' C5' H5'2 109.3 . .
S2 C5' H5'2 109.3 . .
H5'1 C5' H5'2 107.9 . .
C5' C6' S1 111.8(8) . .
C5' C6' H6'1 109.2 . .
S1 C6' H6'1 109.2 . .
C5' C6' H6'2 109.2 . .
S1 C6' H6'2 109.2 . .
H6'1 C6' H6'2 107.9 . .
O1 Cu1 O4 171.3(3) . 1_554
O1 Cu1 N1 93.0(3) . .
O4 Cu1 N1 93.3(3) 1_554 .
O1 Cu1 N2 86.7(3) . 3_445
O4 Cu1 N2 87.3(3) 1_554 3_445
N1 Cu1 N2 178.0(4) . 3_445
O1 Cu1 S1 95.7(2) . 1_554
O4 Cu1 S1 78.2(2) 1_554 1_554
N1 Cu1 S1 89.8(2) . 1_554
N2 Cu1 S1 92.2(2) 3_445 1_554
O2 C1 O1 127.5(8) . .
O2 C1 C3 119.4(9) . .
O1 C1 C3 112.2(7) . .
O3 C2 O4 123.2(10) . .
O3 C2 C4 118.4(10) . .
O4 C2 C4 118.4(9) . .
C4 C3 C1 120.0(8) . .
C4 C3 S2 128.9(7) . .
C1 C3 S2 111.1(6) . .
C3 C4 C2 122.0(9) . .
C3 C4 S1 123.2(8) . .
C2 C4 S1 114.8(7) . .
N1 C7 C8 123.0(7) . .
N1 C7 H7A 118.5 . .
C8 C7 H7A 118.5 . .
C7 C8 C9 118.8(8) . .
C7 C8 H8A 120.6 . .
C9 C8 H8A 120.6 . .
C15 C9 C8 115.9(7) . .
C15 C9 C10 125.0(7) . .
C8 C9 C10 119.1(7) . .
C11 C10 C14 117.4(7) . .
C11 C10 C9 123.2(6) . .
C14 C10 C9 119.3(7) . .
C10 C11 C12 119.4(7) . .
C10 C11 H11A 120.3 . .
C12 C11 H11A 120.3 . .
N2 C12 C11 122.9(8) . .
N2 C12 H12A 118.5 . .
C11 C12 H12A 118.5 . .
N2 C13 C14 124.0(8) . .
N2 C13 H13A 118.0 . .
C14 C13 H13A 118.0 . .
C13 C14 C10 118.3(9) . .
C13 C14 H14A 120.8 . .
C10 C14 H14A 120.8 . .
C16 C15 C9 121.3(8) . .
C16 C15 H15A 119.4 . .
C9 C15 H15A 119.4 . .
N1 C16 C15 123.7(9) . .
N1 C16 H16A 118.1 . .
C15 C16 H16A 118.1 . .
C7 N1 C16 117.3(7) . .
C7 N1 Cu1 120.8(5) . .
C16 N1 Cu1 121.8(6) . .
C13 N2 C12 117.9(7) . .
C13 N2 Cu1 121.7(5) . 3
C12 N2 Cu1 120.4(6) . 3
C1 O1 Cu1 126.8(5) . .
C2 O4 Cu1 126.9(6) . 1_556
H1W O5 H2W 112.5 . .
C4 S1 C6' 108.3(4) . .
C4 S1 C6 98.9(5) . .
C4 S1 Cu1 87.3(3) . 1_556
C6' S1 Cu1 140.7(10) . 1_556
C6 S1 Cu1 114.9(4) . 1_556
C3 S2 C5 106.6(4) . .
C3 S2 C5' 98.7(7) . .

loop_
_geom_bond_atom_site_label_1
_geom_bond_atom_site_label_2
_geom_bond_distance
_geom_bond_site_symmetry_2
C5 C6 1.517(5) .
C5 S2 1.792(9) .
C5 H5A 0.9700 .
C5 H5B 0.9700 .
C6 S1 1.799(9) .
C6 H6A 0.9700 .
C6 H6B 0.9700 .
C5' C6' 1.520(5) .
C5' S2 1.796(11) .
C5' H5'1 0.9700 .
C5' H5'2 0.9700 .
C6' S1 1.795(11) .
C6' H6'1 0.9700 .
C6' H6'2 0.9700 .
Cu1 O1 1.928(6) .
Cu1 O4 1.965(7) 1_554
Cu1 N1 2.019(7) .
Cu1 N2 2.037(6) 3_445
Cu1 S1 2.756(3) 1_554
C1 O2 1.220(11) .
C1 O1 1.261(11) .
C1 C3 1.540(11) .
C2 O3 1.214(11) .
C2 O4 1.278(11) .
C2 C4 1.496(13) .
C3 C4 1.336(12) .
C3 S2 1.741(10) .
C4 S1 1.765(9) .
C7 N1 1.316(10) .
C7 C8 1.393(11) .
C7 H7A 0.9300 .
C8 C9 1.401(11) .
C8 H8A 0.9300 .
C9 C15 1.372(12) .
C9 C10 1.501(8) .
C10 C11 1.364(10) .
C10 C14 1.397(11) .
C11 C12 1.388(11) .
C11 H11A 0.9300 .
C12 N2 1.319(10) .
C12 H12A 0.9300 .
C13 N2 1.297(11) .
C13 C14 1.384(12) .
C13 H13A 0.9300 .
C14 H14A 0.9300 .
C15 C16 1.342(11) .
C15 H15A 0.9300 .
C16 N1 1.322(10) .
C16 H16A 0.9300 .
N2 Cu1 2.037(6) 3
O4 Cu1 1.965(7) 1_556
O5 H1W 0.8499 .
O5 H2W 0.8500 .
S1 Cu1 2.756(3) 1_556

loop_
_geom_torsion_atom_site_label_1
_geom_torsion_atom_site_label_2
_geom_torsion_atom_site_label_3
_geom_torsion_atom_site_label_4
_geom_torsion
_geom_torsion_site_symmetry_1
_geom_torsion_site_symmetry_4
S2 C5 C6 S1 -66.5(12) . .
S2 C5' C6' S1 67.4(16) . .
O2 C1 C3 C4 -61.6(11) . .
O1 C1 C3 C4 128.4(8) . .
O2 C1 C3 S2 119.0(8) . .
O1 C1 C3 S2 -51.0(8) . .
C1 C3 C4 C2 -3.4(12) . .
S2 C3 C4 C2 175.9(6) . .
C1 C3 C4 S1 179.7(6) . .
S2 C3 C4 S1 -1.0(12) . .
O3 C2 C4 C3 -39.2(12) . .
O4 C2 C4 C3 140.6(9) . .
O3 C2 C4 S1 138.0(8) . .
O4 C2 C4 S1 -42.2(8) . .
N1 C7 C8 C9 -0.8(15) . .
C7 C8 C9 C15 0.2(14) . .
C7 C8 C9 C10 -179.4(8) . .
C15 C9 C10 C11 174.2(13) . .
C8 C9 C10 C11 -6.2(11) . .
C15 C9 C10 C14 -8.6(12) . .
C8 C9 C10 C14 170.9(11) . .
C14 C10 C11 C12 2.5(15) . .
C9 C10 C11 C12 179.7(8) . .
C10 C11 C12 N2 -1.2(15) . .
N2 C13 C14 C10 -0.2(16) . .
C11 C10 C14 C13 -1.9(16) . .
C9 C10 C14 C13 -179.2(8) . .
C8 C9 C15 C16 0.3(16) . .
C10 C9 C15 C16 179.9(8) . .
C9 C15 C16 N1 -0.3(17) . .
C8 C7 N1 C16 0.8(15) . .
C8 C7 N1 Cu1 -176.8(7) . .
C15 C16 N1 C7 -0.2(15) . .
C15 C16 N1 Cu1 177.3(8) . .
O1 Cu1 N1 C7 -29.4(8) . .
O4 Cu1 N1 C7 144.5(8) 1_554 .
S1 Cu1 N1 C7 66.3(8) 1_554 .
O1 Cu1 N1 C16 153.2(8) . .
O4 Cu1 N1 C16 -32.9(8) 1_554 .
S1 Cu1 N1 C16 -111.1(8) 1_554 .
C14 C13 N2 C12 1.6(15) . .
C14 C13 N2 Cu1 -179.3(8) . 3
C11 C12 N2 C13 -0.9(14) . .
C11 C12 N2 Cu1 179.9(7) . 3
O2 C1 O1 Cu1 23.7(12) . .
C3 C1 O1 Cu1 -167.4(5) . .
N1 Cu1 O1 C1 -78.0(7) . .
S1 Cu1 O1 C1 -168.1(6) 1_554 .
O3 C2 O4 Cu1 -165.0(6) . 1_556
C4 C2 O4 Cu1 15.2(10) . 1_556
C3 C4 S1 C6' -3.4(13) . .
C2 C4 S1 C6' 179.5(12) . .
C3 C4 S1 C6 -31.8(9) . .
C2 C4 S1 C6 151.1(7) . .
C3 C4 S1 Cu1 -146.5(7) . 1_556
C2 C4 S1 Cu1 36.3(6) . 1_556
C5' C6' S1 C4 -30.3(16) . .
C5' C6' S1 C6 44.8(10) . .
C5' C6' S1 Cu1 78.7(12) . 1_556
C5 C6 S1 C4 66.6(9) . .
C5 C6 S1 C6' -45.2(9) . .
C5 C6 S1 Cu1 157.7(7) . 1_556
C4 C3 S2 C5 7.9(11) . .
C1 C3 S2 C5 -172.8(8) . .
C4 C3 S2 C5' 30.9(13) . .
C1 C3 S2 C5' -149.8(10) . .
C6 C5 S2 C3 26.5(11) . .
C6 C5 S2 C5' -46.9(11) . .
C6' C5' S2 C3 -64.2(15) . .
C6' C5' S2 C5 47.6(11) . .
